data_2205166
loop_
_publ_author_name
'Alley, Steven'
'Gallagher, John F.'
'Kenny, Peter T. M.'
'Lough, Alan J.'

_publ_section_title
;
 Methyl 2-[(ferrocenylcarbonyl)amino]thiophene-3-carboxylate
;
_journal_issue 2
_journal_name_full 'Acta Crystallographica Section E'
_journal_page_first m201
_journal_page_last m203
_journal_paper_doi 10.1107/S1600536804033355
_journal_volume 61
_journal_year 2005
_chemical_formula_iupac '[Fe (C5 H5) (C12 H10 N O3 S)]'
_chemical_formula_moiety 'C17 H15 Fe N O3 S '
_chemical_formula_structural 'C17 H15 Fe N O3 S'
_chemical_formula_sum 'C17 H15 Fe N O3 S'
_chemical_formula_weight 369.21
_chemical_melting_point 406
_chemical_name_systematic
;
Methyl 2-[(ferrocenylcarbonyl)amino]thiophene-3-carboxylate
;
_space_group_IT_number 14
_symmetry_cell_setting monoclinic
_symmetry_space_group_name_Hall '-P 2ybc'
_symmetry_space_group_name_H-M 'P 1 21/c 1'
_atom_sites_solution_hydrogens geom
_atom_sites_solution_primary direct
_atom_sites_solution_secondary difmap
_cell_angle_alpha 90
_cell_angle_beta 95.721(2)
_cell_angle_gamma 90
_cell_formula_units_Z 4
_cell_length_a 7.1714(4)
_cell_length_b 8.1184(3)
_cell_length_c 26.4299(14)
_cell_measurement_reflns_used 4398
_cell_measurement_temperature 294.0(10)
_cell_measurement_theta_max 27.5
_cell_measurement_theta_min 2.6
_cell_volume 1531.09(13)
_computing_cell_refinement 'DENZO-SMN (Otwinowski & Minor, 1997)'
_computing_data_collection 'KappaCCD Server software (Nonius, 1997)'
_computing_data_reduction DENZO-SMN
_computing_molecular_graphics 'PLATON (Spek, 2003) and ORTEX (McArdle, 1995)'
_computing_publication_material 'SHELXL97, NRCVAX (Gabe <i>et al.</i>, 1989) and PREP8 (Ferguson, 1998)'
_computing_structure_refinement 'SHELXL97 (Sheldrick, 1997)'
_computing_structure_solution 'SHELXS97 (Sheldrick, 1997)'
_diffrn_ambient_temperature 150.0(10)
_diffrn_measured_fraction_theta_full 0.967
_diffrn_measured_fraction_theta_max 0.967
_diffrn_measurement_device Kappa-CCD
_diffrn_measurement_method '\f scans, and \w scans with \k offsets'
_diffrn_radiation_monochromator graphite
_diffrn_radiation_source 'fine-focus sealed X-ray tube'
_diffrn_radiation_type 'Molybdenum K\a'
_diffrn_radiation_wavelength 0.71073
_diffrn_reflns_av_R_equivalents 0.030
_diffrn_reflns_av_sigmaI/netI 0.043
_diffrn_reflns_limit_h_max 9
_diffrn_reflns_limit_h_min -9
_diffrn_reflns_limit_k_max 10
_diffrn_reflns_limit_k_min -10
_diffrn_reflns_limit_l_max 34
_diffrn_reflns_limit_l_min -34
_diffrn_reflns_number 6362
_diffrn_reflns_theta_full 27.6
_diffrn_reflns_theta_max 27.6
_diffrn_reflns_theta_min 2.6
_diffrn_standards_decay_% 0
_diffrn_standards_interval_count 0
_diffrn_standards_interval_time 0
_diffrn_standards_number 0
_exptl_absorpt_coefficient_mu 1.135
_exptl_absorpt_correction_T_max 0.797
_exptl_absorpt_correction_T_min 0.747
_exptl_absorpt_correction_type multi-scan
_exptl_absorpt_process_details '(DENZO-SMN; Otwinowski & Minor, 1997)'
_exptl_crystal_colour red
_exptl_crystal_density_diffrn 1.602
_exptl_crystal_density_meas ?
_exptl_crystal_description block
_exptl_crystal_F_000 760
_exptl_crystal_size_max 0.30
_exptl_crystal_size_mid 0.24
_exptl_crystal_size_min 0.20
_refine_diff_density_max 0.29
_refine_diff_density_min -0.35
_refine_ls_extinction_method none
_refine_ls_goodness_of_fit_ref 1.04
_refine_ls_hydrogen_treatment mixed
_refine_ls_matrix_type full
_refine_ls_number_parameters 213
_refine_ls_number_reflns 3420
_refine_ls_number_restraints 0
_refine_ls_restrained_S_all 1.040
_refine_ls_R_factor_all 0.048
_refine_ls_R_factor_gt 0.033
_refine_ls_shift/su_max 0.001
_refine_ls_shift/su_mean 0.000
_refine_ls_structure_factor_coef Fsqd
_refine_ls_weighting_details 'calc w = 1/[\s^2^(Fo^2^)+(0.022P)^2^+1.1497P] where P=(Fo^2^+2Fc^2^)/3'
_refine_ls_weighting_scheme calc
_refine_ls_wR_factor_gt 0.072
_refine_ls_wR_factor_ref 0.079
_reflns_number_gt 2749
_reflns_number_total 3420
_reflns_threshold_expression I>2\s(I)
_cod_data_source_file tk6199.cif
_cod_data_source_block I
_cod_depositor_comments
;
The following automatic conversions were performed:
'_symmetry_cell_setting' value 'Monoclinic' changed to 'monoclinic'
according to '/home/saulius/struct/CIF-dictionaries/cif_core.dic'
dictionary named 'cif_core.dic' version 2.4.1 from 2010-06-29.

Automatic conversion script
Id: cif_fix_enum 1527 2010-12-29 10:47:43Z saulius 

The following automatic conversions were performed:

'_symmetry_cell_setting' value 'Monoclinic' changed to 'monoclinic'
according to /home/saulius/struct/CIF-dictionaries/cif_core.dic
dictionary named 'cif_core.dic' version 2.4.1 from 2010-06-29.

Automatic conversion script
Id: cif_fix_values 1715 2011-07-08 13:25:40Z adriana 
;
_cod_original_sg_symbol_Hall '-p 2ybc'
_cod_original_sg_symbol_H-M 'P 21/c'
_cod_database_code 2205166
_cod_database_fobs_code 2205166

loop_
_symmetry_equiv_pos_as_xyz
'x, y, z'
'-x, y+1/2, -z+1/2'
'-x, -y, -z'
'x, -y-1/2, z-1/2'

loop_
_atom_site_label
_atom_site_fract_x
_atom_site_fract_y
_atom_site_fract_z
_atom_site_U_iso_or_equiv
_atom_site_adp_type
_atom_site_calc_flag
_atom_site_refinement_flags
_atom_site_occupancy
_atom_site_type_symbol
Fe1 0.16371(4) 0.19319(3) 0.315967(11) 0.02178(10) Uani d . 1 Fe
S1 0.13405(8) 0.81350(6) 0.43619(2) 0.02950(14) Uani d . 1 S
O1 0.0049(2) 0.63043(18) 0.35130(6) 0.0356(4) Uani d . 1 O
C1 0.0283(3) 0.4947(3) 0.37176(8) 0.0265(5) Uani d . 1 C
N1 0.1081(3) 0.4804(2) 0.42088(7) 0.0269(4) Uani d . 1 N
C2 0.1645(3) 0.6090(2) 0.45275(8) 0.0244(4) Uani d . 1 C
C3 0.2463(3) 0.5907(2) 0.50198(8) 0.0247(4) Uani d . 1 C
C4 0.2831(3) 0.7463(3) 0.52632(9) 0.0311(5) Uani d . 1 C
C5 0.2306(3) 0.8747(3) 0.49581(9) 0.0335(5) Uani d . 1 C
C6 0.2829(3) 0.4276(3) 0.52436(8) 0.0264(5) Uani d . 1 C
O2 0.2543(2) 0.29772(17) 0.50188(6) 0.0304(4) Uani d . 1 O
O3 0.3519(2) 0.43670(18) 0.57351(6) 0.0332(4) Uani d . 1 O
C7 0.3932(4) 0.2810(3) 0.59872(10) 0.0409(6) Uani d . 1 C
C11 -0.0268(3) 0.3392(2) 0.34582(8) 0.0254(5) Uani d . 1 C
C12 -0.0719(3) 0.3256(2) 0.29233(8) 0.0255(5) Uani d . 1 C
C13 -0.1029(3) 0.1574(3) 0.28034(8) 0.0277(5) Uani d . 1 C
C14 -0.0771(3) 0.0647(3) 0.32608(8) 0.0284(5) Uani d . 1 C
C15 -0.0296(3) 0.1759(3) 0.36684(8) 0.0275(5) Uani d . 1 C
C21 0.4260(3) 0.2832(3) 0.33899(10) 0.0347(5) Uani d . 1 C
C22 0.3873(3) 0.2982(3) 0.28540(10) 0.0343(5) Uani d . 1 C
C23 0.3515(3) 0.1381(3) 0.26496(9) 0.0339(5) Uani d . 1 C
C24 0.3676(3) 0.0246(3) 0.30608(9) 0.0334(5) Uani d . 1 C
C25 0.4142(3) 0.1139(3) 0.35174(10) 0.0353(5) Uani d . 1 C
H1 0.127(3) 0.392(3) 0.4336(9) 0.027(6) Uiso d . 1 H
H4 0.3385 0.7580 0.5603 0.037 Uiso calc R 1 H
H5 0.2450 0.9866 0.5060 0.040 Uiso calc R 1 H
H7A 0.2761 0.2212 0.6018 0.061 Uiso calc R 1 H
H7B 0.4572 0.3009 0.6327 0.061 Uiso calc R 1 H
H7C 0.4742 0.2153 0.5788 0.061 Uiso calc R 1 H
H12 -0.0797 0.4142 0.2687 0.031 Uiso calc R 1 H
H13 -0.1354 0.1138 0.2473 0.033 Uiso calc R 1 H
H14 -0.0895 -0.0513 0.3289 0.034 Uiso calc R 1 H
H15 -0.0043 0.1475 0.4017 0.033 Uiso calc R 1 H
H21 0.4548 0.3710 0.3622 0.042 Uiso calc R 1 H
H22 0.3856 0.3979 0.2665 0.041 Uiso calc R 1 H
H23 0.3220 0.1117 0.2301 0.041 Uiso calc R 1 H
H24 0.3502 -0.0912 0.3035 0.040 Uiso calc R 1 H
H25 0.4339 0.0685 0.3850 0.042 Uiso calc R 1 H

loop_
_atom_site_aniso_label
_atom_site_aniso_U_11
_atom_site_aniso_U_22
_atom_site_aniso_U_33
_atom_site_aniso_U_12
_atom_site_aniso_U_13
_atom_site_aniso_U_23
Fe1 0.02385(17) 0.01945(16) 0.02158(16) 0.00004(12) 0.00008(11) -0.00039(12)
S1 0.0384(3) 0.0188(3) 0.0318(3) 0.0011(2) 0.0062(2) 0.0011(2)
O1 0.0568(11) 0.0212(8) 0.0286(8) 0.0034(8) 0.0031(7) 0.0018(6)
C1 0.0316(12) 0.0237(11) 0.0247(11) 0.0032(9) 0.0058(9) -0.0007(8)
N1 0.0377(11) 0.0176(9) 0.0253(10) 0.0012(8) 0.0027(8) 0.0004(7)
C2 0.0258(11) 0.0191(10) 0.0293(11) 0.0010(8) 0.0079(9) -0.0001(8)
C3 0.0245(11) 0.0207(10) 0.0292(11) 0.0004(8) 0.0043(9) -0.0015(8)
C4 0.0312(12) 0.0277(11) 0.0339(13) -0.0007(10) 0.0006(10) -0.0068(10)
C5 0.0390(14) 0.0209(11) 0.0404(14) -0.0023(10) 0.0025(11) -0.0080(10)
C6 0.0217(11) 0.0277(11) 0.0299(11) 0.0017(9) 0.0031(9) 0.0002(9)
O2 0.0355(9) 0.0209(8) 0.0343(9) 0.0019(7) 0.0000(7) -0.0005(6)
O3 0.0385(9) 0.0287(8) 0.0307(9) 0.0052(7) -0.0058(7) 0.0017(7)
C7 0.0416(15) 0.0358(14) 0.0433(15) 0.0072(11) -0.0061(11) 0.0099(11)
C11 0.0287(12) 0.0212(10) 0.0269(11) 0.0032(8) 0.0056(9) 0.0002(8)
C12 0.0266(11) 0.0241(11) 0.0252(11) 0.0034(9) -0.0004(9) 0.0015(8)
C13 0.0242(11) 0.0305(12) 0.0275(11) -0.0004(9) -0.0025(9) -0.0034(9)
C14 0.0294(12) 0.0222(10) 0.0345(12) -0.0054(9) 0.0068(10) -0.0005(9)
C15 0.0340(13) 0.0256(11) 0.0237(11) 0.0003(9) 0.0074(9) 0.0027(8)
C21 0.0239(12) 0.0312(13) 0.0469(14) -0.0038(9) -0.0066(10) -0.0077(10)
C22 0.0262(12) 0.0327(12) 0.0450(14) -0.0042(10) 0.0075(10) 0.0035(11)
C23 0.0268(12) 0.0415(13) 0.0343(13) 0.0010(10) 0.0079(10) -0.0056(10)
C24 0.0262(12) 0.0260(12) 0.0470(14) 0.0048(9) -0.0014(10) -0.0062(10)
C25 0.0277(12) 0.0333(12) 0.0423(14) 0.0045(10) -0.0093(10) 0.0016(10)

loop_
_atom_type_symbol
_atom_type_description
_atom_type_scat_dispersion_real
_atom_type_scat_dispersion_imag
_atom_type_scat_source
C C 0.0033 0.0016 'International Tables Vol C Tables 4.2.6.8 and 6.1.1.4'
H H 0.0000 0.0000 'International Tables Vol C Tables 4.2.6.8 and 6.1.1.4'
N N 0.0061 0.0033 'International Tables Vol C Tables 4.2.6.8 and 6.1.1.4'
O O 0.0106 0.0060 'International Tables Vol C Tables 4.2.6.8 and 6.1.1.4'
S S 0.1246 0.1234 'International Tables Vol C Tables 4.2.6.8 and 6.1.1.4'
Fe Fe 0.3463 0.8444 'International Tables Vol C Tables 4.2.6.8 and 6.1.1.4'

loop_
_geom_angle_atom_site_label_1
_geom_angle_atom_site_label_2
_geom_angle_atom_site_label_3
_geom_angle
_geom_angle_publ_flag
C11 Fe1 C15 41.53(8) no
C11 Fe1 C24 164.24(9) no
C15 Fe1 C24 125.77(9) no
C11 Fe1 C12 40.87(8) no
C15 Fe1 C12 68.96(9) no
C24 Fe1 C12 153.41(9) no
C11 Fe1 C23 153.75(9) no
C15 Fe1 C23 163.40(9) no
C24 Fe1 C23 40.69(9) no
C12 Fe1 C23 119.39(9) no
C11 Fe1 C25 126.74(9) no
C15 Fe1 C25 107.34(10) no
C24 Fe1 C25 40.63(9) no
C12 Fe1 C25 164.79(9) no
C23 Fe1 C25 68.37(10) no
C11 Fe1 C22 119.58(9) no
C15 Fe1 C22 154.39(9) no
C24 Fe1 C22 68.27(10) no
C12 Fe1 C22 108.37(9) no
C23 Fe1 C22 40.57(9) no
C25 Fe1 C22 68.20(10) no
C11 Fe1 C21 108.05(9) no
C15 Fe1 C21 119.64(10) no
C24 Fe1 C21 68.23(9) no
C12 Fe1 C21 127.41(9) no
C23 Fe1 C21 68.25(10) no
C25 Fe1 C21 40.50(9) no
C22 Fe1 C21 40.52(10) no
C11 Fe1 C14 68.84(9) no
C15 Fe1 C14 40.67(8) no
C24 Fe1 C14 107.36(9) no
C12 Fe1 C14 68.16(9) no
C23 Fe1 C14 126.18(9) no
C25 Fe1 C14 119.31(9) no
C22 Fe1 C14 163.91(9) no
C21 Fe1 C14 153.90(10) no
C11 Fe1 C13 68.32(9) no
C15 Fe1 C13 68.29(9) no
C24 Fe1 C13 119.36(9) no
C12 Fe1 C13 40.23(8) no
C23 Fe1 C13 107.98(9) no
C25 Fe1 C13 153.56(9) no
C22 Fe1 C13 127.08(9) no
C21 Fe1 C13 164.62(9) no
C14 Fe1 C13 40.30(8) no
C2 S1 C5 90.93(11) yes
C1 N1 C2 125.81(19) yes
C1 N1 H1 120.9(17) yes
C2 N1 H1 113.3(17) yes
O1 C1 N1 121.1(2) yes
O1 C1 C11 123.0(2) yes
N1 C1 C11 115.88(18) yes
N1 C2 C3 124.49(19) yes
S1 C2 N1 123.54(16) yes
S1 C2 C3 111.94(15) yes
C2 C3 C4 111.75(19) yes
C2 C3 C6 121.37(18) yes
C4 C3 C6 126.9(2) yes
C3 C4 C5 112.7(2) yes
S1 C5 C4 112.68(17) yes
O2 C6 O3 123.12(19) yes
O2 C6 C3 124.9(2) yes
O3 C6 C3 112.01(18) yes
C6 O3 C7 115.83(18) yes
C1 C11 C12 123.62(18) yes
C1 C11 C15 128.61(19) yes
C12 C11 C15 107.55(18) no
C12 C11 Fe1 70.30(12) no
C15 C11 Fe1 69.34(12) no
C1 C11 Fe1 121.52(15) yes
C13 C12 C11 108.23(18) no
C13 C12 Fe1 70.60(12) no
C11 C12 Fe1 68.83(12) no
C12 C13 C14 108.46(19) no
C12 C13 Fe1 69.17(12) no
C14 C13 Fe1 69.55(12) no
C13 C14 C15 108.03(18) no
C13 C14 Fe1 70.15(12) no
C15 C14 Fe1 68.62(12) no
C14 C15 C11 107.72(19) no
C14 C15 Fe1 70.71(12) no
C11 C15 Fe1 69.13(12) no
C25 C21 C22 108.0(2) no
C25 C21 Fe1 69.58(13) no
C22 C21 Fe1 69.69(13) no
C23 C22 C21 108.1(2) no
C23 C22 Fe1 69.57(13) no
C21 C22 Fe1 69.79(13) no
C24 C23 C22 107.7(2) no
C24 C23 Fe1 69.31(13) no
C22 C23 Fe1 69.86(13) no
C25 C24 C23 108.3(2) no
C25 C24 Fe1 70.06(13) no
C23 C24 Fe1 70.00(13) no
C24 C25 C21 107.9(2) no
C24 C25 Fe1 69.31(13) no
C21 C25 Fe1 69.92(13) no

loop_
_geom_bond_atom_site_label_1
_geom_bond_atom_site_label_2
_geom_bond_distance
_geom_bond_publ_flag
Fe1 C11 2.027(2) no
Fe1 C12 2.047(2) no
Fe1 C13 2.066(2) no
Fe1 C14 2.058(2) no
Fe1 C15 2.030(2) no
Fe1 C21 2.053(2) no
Fe1 C22 2.051(2) no
Fe1 C23 2.047(2) no
Fe1 C24 2.038(2) no
Fe1 C25 2.048(2) no
S1 C2 1.725(2) yes
S1 C5 1.730(2) yes
O1 C1 1.232(2) yes
C1 N1 1.370(3) yes
C1 C11 1.471(3) yes
N1 C2 1.376(3) yes
N1 H1 0.80(2) yes
C2 C3 1.381(3) yes
C3 C4 1.430(3) yes
C3 C6 1.463(3) yes
C4 C5 1.348(3) yes
C6 O2 1.218(2) yes
C6 O3 1.345(3) yes
O3 C7 1.446(3) yes
C11 C12 1.423(3) no
C11 C15 1.439(3) no
C12 C13 1.414(3) no
C13 C14 1.420(3) no
C14 C15 1.421(3) no
C21 C22 1.421(3) no
C21 C25 1.419(3) no
C22 C23 1.421(3) no
C23 C24 1.421(3) no
C24 C25 1.419(3) no

loop_
_geom_hbond_atom_site_label_D
_geom_hbond_atom_site_label_H
_geom_hbond_atom_site_label_A
_geom_hbond_site_symmetry_A
_geom_hbond_distance_DH
_geom_hbond_distance_HA
_geom_hbond_distance_DA
_geom_hbond_angle_DHA
_geom_hbond_publ_flag
N1 H1 O2 . 0.80(2) 2.08(2) 2.727(2) 137(2) yes
C5 H5 O2 1_565 0.95 2.53 3.442(3) 161 yes
C7 H7C S1 3_666 0.98 2.89 3.682(3) 139 yes

loop_
_geom_torsion_atom_site_label_1
_geom_torsion_atom_site_label_2
_geom_torsion_atom_site_label_3
_geom_torsion_atom_site_label_4
_geom_torsion
_geom_torsion_publ_flag
O1 C1 N1 C2 2.1(4) yes
C11 C1 N1 C2 -177.78(19) no
C1 N1 C2 C3 -179.3(2) no
C1 N1 C2 S1 2.7(3) yes
C5 S1 C2 N1 177.87(19) no
C5 S1 C2 C3 -0.30(18) no
N1 C2 C3 C4 -177.8(2) no
S1 C2 C3 C4 0.4(2) no
N1 C2 C3 C6 1.0(3) yes
S1 C2 C3 C6 179.11(16) no
C2 C3 C4 C5 -0.2(3) no
C6 C3 C4 C5 -178.9(2) no
C3 C4 C5 S1 0.0(3) no
C2 S1 C5 C4 0.17(19) no
C2 C3 C6 O2 3.6(3) yes
C4 C3 C6 O2 -177.8(2) no
C2 C3 C6 O3 -176.03(19) no
C4 C3 C6 O3 2.5(3) no
O2 C6 O3 C7 0.6(3) yes
C3 C6 O3 C7 -179.72(19) no
O1 C1 C11 C12 14.8(3) yes
N1 C1 C11 C12 -165.4(2) no
O1 C1 C11 C15 -171.4(2) no
N1 C1 C11 C15 8.5(3) yes
O1 C1 C11 Fe1 100.9(2) yes
N1 C1 C11 Fe1 -79.2(2) no
C15 Fe1 C11 C12 -118.51(18) no
C24 Fe1 C11 C12 -159.5(3) no
C23 Fe1 C11 C12 49.6(3) no
C25 Fe1 C11 C12 167.86(13) no
C22 Fe1 C11 C12 84.13(15) no
C21 Fe1 C11 C12 126.87(13) no
C14 Fe1 C11 C12 -80.67(13) no
C13 Fe1 C11 C12 -37.23(12) no
C24 Fe1 C11 C15 -41.0(4) no
C12 Fe1 C11 C15 118.51(18) no
C23 Fe1 C11 C15 168.12(19) no
C25 Fe1 C11 C15 -73.63(16) no
C22 Fe1 C11 C15 -157.36(13) no
C21 Fe1 C11 C15 -114.61(14) no
C14 Fe1 C11 C15 37.85(13) no
C13 Fe1 C11 C15 81.28(14) no
C15 Fe1 C11 C1 123.4(2) no
C24 Fe1 C11 C1 82.5(4) no
C12 Fe1 C11 C1 -118.0(2) no
C23 Fe1 C11 C1 -68.4(3) no
C25 Fe1 C11 C1 49.8(2) no
C22 Fe1 C11 C1 -33.9(2) no
C21 Fe1 C11 C1 8.82(19) no
C14 Fe1 C11 C1 161.28(19) no
C13 Fe1 C11 C1 -155.28(19) no
C15 C11 C12 C13 0.2(2) no
C1 C11 C12 C13 175.2(2) no
Fe1 C11 C12 C13 59.83(15) no
C15 C11 C12 Fe1 -59.58(15) no
C1 C11 C12 Fe1 115.4(2) no
C11 Fe1 C12 C13 -119.47(18) no
C15 Fe1 C12 C13 -80.85(14) no
C24 Fe1 C12 C13 48.3(3) no
C23 Fe1 C12 C13 83.27(15) no
C25 Fe1 C12 C13 -159.4(3) no
C22 Fe1 C12 C13 126.24(14) no
C21 Fe1 C12 C13 167.27(14) no
C14 Fe1 C12 C13 -37.01(13) no
C15 Fe1 C12 C11 38.63(12) no
C24 Fe1 C12 C11 167.72(19) no
C23 Fe1 C12 C11 -157.26(13) no
C25 Fe1 C12 C11 -40.0(4) no
C22 Fe1 C12 C11 -114.29(13) no
C21 Fe1 C12 C11 -73.26(16) no
C14 Fe1 C12 C11 82.46(13) no
C13 Fe1 C12 C11 119.47(18) no
C11 C12 C13 C14 -0.1(2) no
Fe1 C12 C13 C14 58.60(15) no
C11 C12 C13 Fe1 -58.73(15) no
C11 Fe1 C13 C12 37.81(12) no
C15 Fe1 C13 C12 82.67(13) no
C24 Fe1 C13 C12 -157.47(13) no
C23 Fe1 C13 C12 -114.53(13) no
C25 Fe1 C13 C12 168.06(19) no
C22 Fe1 C13 C12 -73.63(16) no
C21 Fe1 C13 C12 -41.3(4) no
C14 Fe1 C13 C12 120.23(18) no
C11 Fe1 C13 C14 -82.42(13) no
C15 Fe1 C13 C14 -37.56(12) no
C24 Fe1 C13 C14 82.30(15) no
C12 Fe1 C13 C14 -120.23(18) no
C23 Fe1 C13 C14 125.24(13) no
C25 Fe1 C13 C14 47.8(3) no
C22 Fe1 C13 C14 166.14(13) no
C21 Fe1 C13 C14 -161.6(3) no
C12 C13 C14 C15 0.0(3) no
Fe1 C13 C14 C15 58.33(15) no
C12 C13 C14 Fe1 -58.36(15) no
C11 Fe1 C14 C13 81.02(13) no
C15 Fe1 C14 C13 119.66(18) no
C24 Fe1 C14 C13 -115.19(14) no
C12 Fe1 C14 C13 36.95(12) no
C23 Fe1 C14 C13 -74.26(16) no
C25 Fe1 C14 C13 -157.76(13) no
C22 Fe1 C14 C13 -43.6(4) no
C21 Fe1 C14 C13 169.00(19) no
C11 Fe1 C14 C15 -38.63(13) no
C24 Fe1 C14 C15 125.16(13) no
C12 Fe1 C14 C15 -82.70(13) no
C23 Fe1 C14 C15 166.08(13) no
C25 Fe1 C14 C15 82.58(15) no
C22 Fe1 C14 C15 -163.2(3) no
C21 Fe1 C14 C15 49.3(2) no
C13 Fe1 C14 C15 -119.66(18) no
C13 C14 C15 C11 0.2(2) no
Fe1 C14 C15 C11 59.46(15) no
C13 C14 C15 Fe1 -59.27(15) no
C12 C11 C15 C14 -0.3(2) no
C1 C11 C15 C14 -174.9(2) no
Fe1 C11 C15 C14 -60.46(15) no
C12 C11 C15 Fe1 60.19(15) no
C1 C11 C15 Fe1 -114.5(2) no
C11 Fe1 C15 C14 118.59(19) no
C24 Fe1 C15 C14 -74.09(16) no
C12 Fe1 C15 C14 80.57(14) no
C23 Fe1 C15 C14 -42.8(4) no
C25 Fe1 C15 C14 -115.06(14) no
C22 Fe1 C15 C14 169.35(19) no
C21 Fe1 C15 C14 -157.42(13) no
C13 Fe1 C15 C14 37.23(13) no
C24 Fe1 C15 C11 167.32(13) no
C12 Fe1 C15 C11 -38.03(12) no
C23 Fe1 C15 C11 -161.4(3) no
C25 Fe1 C15 C11 126.34(13) no
C22 Fe1 C15 C11 50.8(3) no
C21 Fe1 C15 C11 83.99(15) no
C14 Fe1 C15 C11 -118.59(19) no
C13 Fe1 C15 C11 -81.36(13) no
C11 Fe1 C21 C25 125.96(15) no
C15 Fe1 C21 C25 82.05(16) no
C24 Fe1 C21 C25 -37.74(15) no
C12 Fe1 C21 C25 167.19(14) no
C23 Fe1 C21 C25 -81.71(15) no
C22 Fe1 C21 C25 -119.3(2) no
C14 Fe1 C21 C25 47.4(3) no
C13 Fe1 C21 C25 -160.3(3) no
C11 Fe1 C21 C22 -114.71(14) no
C15 Fe1 C21 C22 -158.62(13) no
C24 Fe1 C21 C22 81.59(15) no
C12 Fe1 C21 C22 -73.48(16) no
C23 Fe1 C21 C22 37.62(14) no
C25 Fe1 C21 C22 119.3(2) no
C14 Fe1 C21 C22 166.72(18) no
C13 Fe1 C21 C22 -41.0(4) no
C25 C21 C22 C23 0.0(3) no
Fe1 C21 C22 C23 -59.25(16) no
C25 C21 C22 Fe1 59.23(16) no
C11 Fe1 C22 C23 -157.33(14) no
C15 Fe1 C22 C23 166.48(19) no
C24 Fe1 C22 C23 37.85(14) no
C12 Fe1 C22 C23 -114.03(14) no
C25 Fe1 C22 C23 81.76(15) no
C21 Fe1 C22 C23 119.3(2) no
C14 Fe1 C22 C23 -39.3(4) no
C13 Fe1 C22 C23 -73.27(17) no
C11 Fe1 C22 C21 83.34(15) no
C15 Fe1 C22 C21 47.1(3) no
C24 Fe1 C22 C21 -81.48(14) no
C12 Fe1 C22 C21 126.64(13) no
C23 Fe1 C22 C21 -119.3(2) no
C25 Fe1 C22 C21 -37.57(14) no
C14 Fe1 C22 C21 -158.6(3) no
C13 Fe1 C22 C21 167.40(13) no
C21 C22 C23 C24 0.2(3) no
Fe1 C22 C23 C24 -59.18(15) no
C21 C22 C23 Fe1 59.38(16) no
C11 Fe1 C23 C24 168.31(19) no
C15 Fe1 C23 C24 -40.2(4) no
C12 Fe1 C23 C24 -156.80(13) no
C25 Fe1 C23 C24 37.73(13) no
C22 Fe1 C23 C24 119.0(2) no
C21 Fe1 C23 C24 81.46(14) no
C14 Fe1 C23 C24 -73.52(17) no
C13 Fe1 C23 C24 -114.40(14) no
C11 Fe1 C23 C22 49.3(3) no
C15 Fe1 C23 C22 -159.3(3) no
C24 Fe1 C23 C22 -119.0(2) no
C12 Fe1 C23 C22 84.16(16) no
C25 Fe1 C23 C22 -81.31(15) no
C21 Fe1 C23 C22 -37.58(14) no
C14 Fe1 C23 C22 167.44(14) no
C13 Fe1 C23 C22 126.56(14) no
C22 C23 C24 C25 -0.3(3) no
Fe1 C23 C24 C25 -59.84(16) no
C22 C23 C24 Fe1 59.52(16) no
C11 Fe1 C24 C25 -41.6(4) no
C15 Fe1 C24 C25 -74.01(17) no
C12 Fe1 C24 C25 169.21(18) no
C23 Fe1 C24 C25 119.1(2) no
C22 Fe1 C24 C25 81.40(15) no
C21 Fe1 C24 C25 37.62(14) no
C14 Fe1 C24 C25 -115.04(15) no
C13 Fe1 C24 C25 -157.23(14) no
C11 Fe1 C24 C23 -160.7(3) no
C15 Fe1 C24 C23 166.86(13) no
C12 Fe1 C24 C23 50.1(3) no
C25 Fe1 C24 C23 -119.1(2) no
C22 Fe1 C24 C23 -37.74(14) no
C21 Fe1 C24 C23 -81.52(15) no
C14 Fe1 C24 C23 125.82(14) no
C13 Fe1 C24 C23 83.63(15) no
C23 C24 C25 C21 0.3(3) no
Fe1 C24 C25 C21 -59.50(16) no
C23 C24 C25 Fe1 59.80(16) no
C22 C21 C25 C24 -0.2(3) no
Fe1 C21 C25 C24 59.11(16) no
C22 C21 C25 Fe1 -59.29(16) no
C11 Fe1 C25 C24 166.99(13) no
C15 Fe1 C25 C24 125.20(14) no
C12 Fe1 C25 C24 -161.4(3) no
C23 Fe1 C25 C24 -37.78(14) no
C22 Fe1 C25 C24 -81.60(15) no
C21 Fe1 C25 C24 -119.2(2) no
C14 Fe1 C25 C24 82.60(16) no
C13 Fe1 C25 C24 49.3(3) no
C11 Fe1 C25 C21 -73.81(17) no
C15 Fe1 C25 C21 -115.60(15) no
C24 Fe1 C25 C21 119.2(2) no
C12 Fe1 C25 C21 -42.2(4) no
C23 Fe1 C25 C21 81.41(15) no
C22 Fe1 C25 C21 37.59(14) no
C14 Fe1 C25 C21 -158.21(14) no
C13 Fe1 C25 C21 168.44(19) no
